data_7064374
loop_
_publ_author_name
'Wang, Taihe'
'Zou, Chengling'
'Li, Yu'
'Mu, Yuxin'
'Wei, Jiale'
'Chen, Chao'
'Zhang, Yan'
'Li, Haijian'
'Yi, Jianhua'
'Ma, Haixia'
'Zhao, Fengqi'

_publ_section_title
;
 Characterizing the decomposition of CL-20 catalyzed by hydrophobic
 porphyrin MOFs
;
_journal_issue 17
_journal_name_full 'New Journal of Chemistry'
_journal_page_first 7236
_journal_page_last 7246
_journal_paper_doi 10.1039/D6NJ00288A
_journal_volume 50
_journal_year 2026
_chemical_formula_moiety '0.057(C48 H25 Cu N4 O8)'
_chemical_formula_sum 'C2.74 H1.43 Cu0.06 N0.23 O0.46'
_chemical_formula_weight 48.53
_space_group_crystal_system triclinic
_space_group_IT_number 2
_space_group_name_Hall '-P 1'
_space_group_name_H-M_alt 'P -1'
_atom_sites_solution_hydrogens geom
_atom_sites_solution_primary dual
_audit_creation_date 2026-01-19
_audit_creation_method
;
Olex2 1.5
(compiled 2022.04.07 svn.rca3783a0 for OlexSys, GUI svn.r6498)
;
_audit_update_record
;
2026-01-19 deposited with the CCDC.	2026-04-01 downloaded from the CCDC.
;
_cell_angle_alpha 105.491(2)
_cell_angle_beta 102.728(2)
_cell_angle_gamma 90.995(2)
_cell_formula_units_Z 35
_cell_length_a 9.1480(2)
_cell_length_b 17.3159(3)
_cell_length_c 18.9994(4)
_cell_measurement_reflns_used 19940
_cell_measurement_temperature 293(2)
_cell_measurement_theta_max 29.1770
_cell_measurement_theta_min 1.8800
_cell_volume 2819.70(11)
_computing_molecular_graphics 'Olex2 1.5 (Dolomanov et al., 2009)'
_computing_publication_material 'Olex2 1.5 (Dolomanov et al., 2009)'
_computing_structure_refinement 'SHELXL 2018/3 (Sheldrick, 2015)'
_computing_structure_solution 'SHELXT 2018/2 (Sheldrick, 2018)'
_diffrn_ambient_temperature 293(2)
_diffrn_measured_fraction_theta_full 1.000
_diffrn_measured_fraction_theta_max 0.814
_diffrn_measurement_device_type 'multiwire proportional'
_diffrn_measurement_method 'phi and omega scans'
_diffrn_radiation_monochromator graphite
_diffrn_radiation_type MoK\a
_diffrn_radiation_wavelength 0.71073
_diffrn_reflns_av_R_equivalents 0.0299
_diffrn_reflns_av_unetI/netI 0.0418
_diffrn_reflns_Laue_measured_fraction_full 1.000
_diffrn_reflns_Laue_measured_fraction_max 0.814
_diffrn_reflns_limit_h_max 10
_diffrn_reflns_limit_h_min -12
_diffrn_reflns_limit_k_max 22
_diffrn_reflns_limit_k_min -22
_diffrn_reflns_limit_l_max 25
_diffrn_reflns_limit_l_min -24
_diffrn_reflns_number 36928
_diffrn_reflns_point_group_measured_fraction_full 1.000
_diffrn_reflns_point_group_measured_fraction_max 0.814
_diffrn_reflns_theta_full 25.242
_diffrn_reflns_theta_max 29.369
_diffrn_reflns_theta_min 1.894
_exptl_absorpt_coefficient_mu 0.432
_exptl_absorpt_correction_type none
_exptl_crystal_colour 'clear reddish red'
_exptl_crystal_colour_lustre clear
_exptl_crystal_colour_modifier reddish
_exptl_crystal_colour_primary red
_exptl_crystal_density_diffrn 1.000
_exptl_crystal_description plate
_exptl_crystal_F_000 868
_exptl_crystal_size_max 0.13
_exptl_crystal_size_mid 0.12
_exptl_crystal_size_min 0.11
_refine_diff_density_max 3.315
_refine_diff_density_min -1.552
_refine_diff_density_rms 0.131
_refine_ls_extinction_method none
_refine_ls_goodness_of_fit_ref 1.091
_refine_ls_hydrogen_treatment constr
_refine_ls_matrix_type full
_refine_ls_number_parameters 535
_refine_ls_number_reflns 12652
_refine_ls_number_restraints 0
_refine_ls_restrained_S_all 1.091
_refine_ls_R_factor_all 0.1325
_refine_ls_R_factor_gt 0.1050
_refine_ls_shift/su_max 0.001
_refine_ls_shift/su_mean 0.000
_refine_ls_structure_factor_coef Fsqd
_refine_ls_weighting_details 'w=1/[\s^2^(Fo^2^)+(0.1875P)^2^+7.5393P] where P=(Fo^2^+2Fc^2^)/3'
_refine_ls_weighting_scheme calc
_refine_ls_wR_factor_gt 0.3144
_refine_ls_wR_factor_ref 0.3403
_reflns_Friedel_coverage 0.000
_reflns_number_gt 8520
_reflns_number_total 12652
_reflns_threshold_expression 'I > 2\s(I)'
_cod_data_source_file d6nj00288a2.cif
_cod_data_source_block 63
_cod_depositor_comments 'Adding full bibliography for 7064374--7064376.cif.'
_cod_original_cell_volume 2819.70(10)
_cod_database_code 7064374
_shelx_shelxl_version_number 2018/3
_shelx_space_group_comment
;
The symmetry employed for this shelxl refinement is uniquely defined
by the following loop, which should always be used as a source of
symmetry information in preference to the above space-group names.
They are only intended as comments.
;
_shelx_estimated_absorpt_t_max 0.954
_shelx_estimated_absorpt_t_min 0.946
_olex2_refinement_description
;
1. Fixed Uiso
 At 1.2 times of:
  All C(H) groups
 At 1.5 times of:
  All O(H) groups
2.a Aromatic/amide H refined with riding coordinates:
 C00D(H00D), C00E(H00E), C00J(H00J), C00L(H00L), C00M(H00M), C00P(H00P),
 C00S(H00S), C00W(H00W), C00Z(H00Z), C012(H012), C014(H014), C015(H015),
 C016(H016), C019(H019), C01A(H01A), C01B(H01B), C01D(H01D), C01E(H01E),
 C01G(H01G), C01J(H01J), C01N(H01N), C01Q(H01Q), C01R(H01R), C01T(H01T)
2.b Tetrahedral OH refined with riding coordinates:
 O00A(H00A)
;
_smtbx_masks_void_probe_radius 1.2
_smtbx_masks_void_truncation_radius 1.2
_olex2_submission_special_instructions 'No special instructions were received'

loop_
_space_group_symop_operation_xyz
'x, y, z'
'-x, -y, -z'

loop_
_atom_site_label
_atom_site_type_symbol
_atom_site_fract_x
_atom_site_fract_y
_atom_site_fract_z
_atom_site_U_iso_or_equiv
_atom_site_adp_type
_atom_site_occupancy
_atom_site_site_symmetry_order
_atom_site_calc_flag
_atom_site_refinement_flags_posn
_atom_site_refinement_flags_adp
_atom_site_refinement_flags_occupancy
_atom_site_disorder_assembly
_atom_site_disorder_group
Cu01 Cu 0.71951(6) 0.46312(3) 0.43182(3) 0.0377(2) Uani 1 1 d . . . . .
N002 N 0.8496(4) 0.5660(2) 0.4623(2) 0.0392(11) Uani 1 1 d . . . . .
N003 N 0.7224(4) 0.4512(2) 0.3246(2) 0.0388(10) Uani 1 1 d . . . . .
N004 N 0.7033(5) 0.4794(2) 0.5370(2) 0.0375(10) Uani 1 1 d . . . . .
N005 N 0.6036(5) 0.3567(2) 0.4023(2) 0.0370(10) Uani 1 1 d . . . . .
O006 O 0.4011(5) 0.1427(3) 0.7401(3) 0.0624(12) Uani 1 1 d . . . . .
O007 O 1.1202(7) 0.8330(3) 0.9380(2) 0.0725(16) Uani 1 1 d . . . . .
O008 O 1.2223(7) 0.7098(3) 0.1262(3) 0.0778(17) Uani 1 1 d . . . . .
O009 O 0.2329(7) 0.0871(3) 0.6331(3) 0.0894(18) Uani 1 1 d . . . . .
O00A O 1.1074(8) 0.9232(3) 0.8737(2) 0.094(2) Uani 1 1 d . . . . .
H00A H 1.103458 0.921399 0.829734 0.141 Uiso 1 1 calc R U . . .
C00B C 0.5626(6) 0.3033(3) 0.3315(3) 0.0399(12) Uani 1 1 d . . . . .
C00C C 0.8897(5) 0.5714(3) 0.3397(3) 0.0395(12) Uani 1 1 d . . . . .
C00D C 0.6890(6) 0.5426(3) 0.6584(3) 0.0419(13) Uani 1 1 d . . . . .
H00D H 0.700865 0.582153 0.703795 0.050 Uiso 1 1 calc R U . . .
C00E C 0.6527(5) 0.4126(3) 0.1956(3) 0.0392(12) Uani 1 1 d . . . . .
H00E H 0.605153 0.383742 0.146829 0.047 Uiso 1 1 calc R U . . .
C00F C 0.9026(6) 0.6147(3) 0.5341(3) 0.0407(13) Uani 1 1 d . . . . .
C00G C 0.5085(6) 0.2994(3) 0.5665(3) 0.0402(12) Uani 1 1 d . . . . .
C00H C 0.5712(5) 0.3212(3) 0.2653(3) 0.0359(11) Uani 1 1 d . . . . .
C00I C 0.6250(6) 0.4298(3) 0.5635(3) 0.0391(13) Uani 1 1 d . . . . .
C00J C 0.7445(5) 0.4810(3) 0.2162(3) 0.0403(12) Uani 1 1 d . . . . .
H00J H 0.773674 0.507631 0.184397 0.048 Uiso 1 1 calc R U . . .
C00K C 0.7880(5) 0.5042(3) 0.2967(3) 0.0389(12) Uani 1 1 d . . . . .
C00L C 0.5082(6) 0.2341(3) 0.4084(3) 0.0425(13) Uani 1 1 d . . . . .
H00L H 0.480190 0.193909 0.428063 0.051 Uiso 1 1 calc R U . . .
C00M C 0.5045(6) 0.2282(3) 0.3357(3) 0.0452(14) Uani 1 1 d . . . . .
H00M H 0.470090 0.182940 0.295395 0.054 Uiso 1 1 calc R U . . .
C00N C 0.6424(5) 0.3928(3) 0.2635(3) 0.0362(11) Uani 1 1 d . . . . .
C00O C 0.5684(6) 0.3510(3) 0.5258(3) 0.0400(13) Uani 1 1 d . . . . .
C00P C 1.0510(6) 0.5802(3) 0.2498(3) 0.0407(12) Uani 1 1 d . . . . .
H00P H 1.070868 0.526843 0.245315 0.049 Uiso 1 1 calc R U . . .
C00Q C 0.9613(6) 0.6169(3) 0.2987(3) 0.0407(12) Uani 1 1 d . . . . .
C00R C 0.8501(6) 0.6097(3) 0.5967(3) 0.0423(13) Uani 1 1 d . . . . .
C00S C 0.6118(6) 0.4699(3) 0.6394(3) 0.0415(13) Uani 1 1 d . . . . .
H00S H 0.560747 0.449689 0.668669 0.050 Uiso 1 1 calc R U . . .
C00T C 0.9202(6) 0.5963(3) 0.4179(3) 0.0411(13) Uani 1 1 d . . . . .
C00U C 0.5648(6) 0.3162(3) 0.4494(3) 0.0401(13) Uani 1 1 d . . . . .
C00V C 0.7494(6) 0.5477(3) 0.5961(3) 0.0388(12) Uani 1 1 d . . . . .
C00W C 0.3598(6) 0.2660(3) 0.5419(3) 0.0463(14) Uani 1 1 d . . . . .
H00W H 0.295197 0.279788 0.502731 0.056 Uiso 1 1 calc R U . . .
C00X C 0.9070(6) 0.6731(3) 0.6697(3) 0.0457(14) Uani 1 1 d . . . . .
C00Y C 1.0800(7) 0.7009(3) 0.2132(4) 0.0541(17) Uani 1 1 d . . . . .
C00Z C 1.1102(6) 0.6218(3) 0.2084(3) 0.0429(13) Uani 1 1 d . . . . .
H00Z H 1.170695 0.596575 0.177150 0.052 Uiso 1 1 calc R U . . .
C010 C 0.3989(6) 0.1943(3) 0.6355(3) 0.0475(14) Uani 1 1 d . . . . .
C011 C 0.4988(6) 0.2605(3) 0.1927(3) 0.0370(11) Uani 1 1 d . . . . .
C012 C 0.9825(6) 0.6514(3) 0.7331(3) 0.0448(13) Uani 1 1 d . . . . .
H012 H 0.996238 0.597662 0.730098 0.054 Uiso 1 1 calc R U . . .
O013 O 1.1019(8) 0.8152(3) 0.1695(5) 0.106(2) Uani 1 1 d . . . . .
C014 C 0.3087(6) 0.2133(3) 0.5748(3) 0.0515(16) Uani 1 1 d . . . . .
H014 H 0.210786 0.189716 0.556055 0.062 Uiso 1 1 calc R U . . .
C015 C 0.6002(6) 0.2804(3) 0.6271(3) 0.0457(13) Uani 1 1 d . . . . .
H015 H 0.699616 0.301983 0.644157 0.055 Uiso 1 1 calc R U . . .
C016 C 1.0370(7) 0.7100(3) 0.8006(3) 0.0554(17) Uani 1 1 d . . . . .
H016 H 1.086095 0.695024 0.842702 0.066 Uiso 1 1 calc R U . . .
C018 C 0.3384(7) 0.1367(4) 0.6714(4) 0.0620(18) Uani 1 1 d . . . . .
C019 C 1.0180(6) 0.6729(3) 0.5350(3) 0.0454(14) Uani 1 1 d . . . . .
H019 H 1.074354 0.710944 0.577178 0.054 Uiso 1 1 calc R U . . .
C01A C 1.0292(6) 0.6622(3) 0.4642(3) 0.0467(14) Uani 1 1 d . . . . .
H01A H 1.094315 0.691440 0.447716 0.056 Uiso 1 1 calc R U . . .
C01B C 0.8879(7) 0.7549(3) 0.6757(3) 0.0532(17) Uani 1 1 d . . . . .
H01B H 0.836262 0.770312 0.634310 0.064 Uiso 1 1 calc R U . . .
O01C O 0.3631(8) 0.0603(4) -0.0623(4) 0.0962(19) Uiso 1 1 d . . . . .
C01D C 0.5456(7) 0.2298(4) 0.6624(4) 0.0542(16) Uani 1 1 d . . . . .
H01D H 0.607097 0.219481 0.704333 0.065 Uiso 1 1 calc R U . . .
C01E C 0.9984(7) 0.7391(3) 0.2608(5) 0.067(2) Uani 1 1 d . . . . .
H01E H 0.981273 0.792808 0.265191 0.081 Uiso 1 1 calc R U . . .
O01F O 0.1898(8) 0.0299(4) -0.0071(4) 0.102(2) Uiso 1 1 d . . . . .
C01G C 0.9464(8) 0.8128(3) 0.7436(3) 0.0564(18) Uani 1 1 d . . . . .
H01G H 0.936304 0.866947 0.746876 0.068 Uiso 1 1 calc R U . . .
C01H C 1.0192(8) 0.7905(3) 0.8061(3) 0.0586(18) Uani 1 1 d . . . . .
C01I C 1.1413(9) 0.7459(4) 0.1657(5) 0.069(2) Uani 1 1 d . . . . .
C01J C 0.9381(7) 0.6971(3) 0.3047(4) 0.064(2) Uani 1 1 d . . . . .
H01J H 0.882490 0.724030 0.337861 0.077 Uiso 1 1 calc R U . . .
C01L C 0.3648(7) 0.1424(4) 0.0615(3) 0.0549(16) Uani 1 1 d . . . . .
C01M C 1.0858(10) 0.8517(3) 0.8790(4) 0.075(3) Uani 1 1 d . . . . .
C01N C 0.5730(8) 0.2097(4) 0.1536(4) 0.076(3) Uani 1 1 d . . . . .
H01N H 0.676720 0.212249 0.171153 0.092 Uiso 1 1 calc R U . . .
C01Q C 0.3432(9) 0.2311(4) 0.1766(4) 0.0661(18) Uani 1 1 d . . . . .
H01Q H 0.284532 0.251795 0.210415 0.079 Uiso 1 1 calc R U . . .
C01R C 0.5086(9) 0.1527(4) 0.0882(4) 0.088(3) Uani 1 1 d . . . . .
H01R H 0.570277 0.120205 0.062056 0.105 Uiso 1 1 calc R U . . .
C01S C 0.2943(9) 0.0735(5) -0.0084(5) 0.0682(19) Uiso 1 1 d . . . . .
C01T C 0.2819(9) 0.1726(5) 0.1115(4) 0.071(2) Uani 1 1 d . . . . .
H01T H 0.181775 0.153441 0.101700 0.085 Uiso 1 1 calc R U . . .

loop_
_atom_site_aniso_label
_atom_site_aniso_U_11
_atom_site_aniso_U_22
_atom_site_aniso_U_33
_atom_site_aniso_U_23
_atom_site_aniso_U_13
_atom_site_aniso_U_12
Cu01 0.0301(3) 0.0283(3) 0.0307(3) -0.0168(2) -0.0125(2) 0.0094(2)
N002 0.028(2) 0.031(2) 0.033(2) -0.0178(17) -0.0139(17) 0.0113(16)
N003 0.0268(19) 0.031(2) 0.035(2) -0.0200(17) -0.0055(17) 0.0060(16)
N004 0.035(2) 0.0245(19) 0.031(2) -0.0139(16) -0.0117(17) 0.0099(16)
N005 0.036(2) 0.0267(19) 0.0264(19) -0.0134(16) -0.0127(16) 0.0130(16)
O006 0.058(3) 0.039(2) 0.071(3) 0.004(2) -0.009(2) -0.0097(19)
O007 0.116(4) 0.037(2) 0.034(2) -0.0042(17) -0.026(2) -0.014(2)
O008 0.078(4) 0.063(3) 0.078(4) 0.039(3) -0.034(3) -0.022(3)
O009 0.075(4) 0.072(3) 0.087(4) -0.008(3) -0.012(3) -0.037(3)
O00A 0.183(6) 0.032(2) 0.031(2) -0.0040(17) -0.034(3) -0.006(3)
C00B 0.036(3) 0.028(2) 0.032(2) -0.0137(19) -0.013(2) 0.0103(19)
C00C 0.026(2) 0.029(2) 0.041(3) -0.018(2) -0.005(2) 0.0066(18)
C00D 0.040(3) 0.031(2) 0.032(2) -0.0128(19) -0.015(2) 0.016(2)
C00E 0.027(2) 0.037(3) 0.032(2) -0.015(2) -0.0079(19) 0.0045(19)
C00F 0.032(2) 0.027(2) 0.037(3) -0.016(2) -0.016(2) 0.0105(19)
C00G 0.036(3) 0.032(2) 0.032(2) -0.014(2) -0.009(2) 0.012(2)
C00H 0.029(2) 0.031(2) 0.027(2) -0.0145(18) -0.0098(18) 0.0056(18)
C00I 0.033(2) 0.032(2) 0.029(2) -0.0138(19) -0.014(2) 0.013(2)
C00J 0.030(2) 0.031(2) 0.039(3) -0.012(2) -0.009(2) 0.0058(19)
C00K 0.026(2) 0.032(2) 0.038(3) -0.013(2) -0.006(2) 0.0070(19)
C00L 0.048(3) 0.028(2) 0.033(2) -0.009(2) -0.009(2) 0.014(2)
C00M 0.047(3) 0.025(2) 0.038(3) -0.013(2) -0.015(2) 0.009(2)
C00N 0.023(2) 0.035(2) 0.032(2) -0.0140(19) -0.0050(18) 0.0056(18)
C00O 0.035(2) 0.030(2) 0.032(2) -0.0109(19) -0.016(2) 0.015(2)
C00P 0.040(3) 0.027(2) 0.039(3) -0.002(2) -0.011(2) 0.007(2)
C00Q 0.030(2) 0.026(2) 0.046(3) -0.008(2) -0.011(2) 0.0020(19)
C00R 0.037(3) 0.027(2) 0.037(3) -0.015(2) -0.018(2) 0.016(2)
C00S 0.038(3) 0.035(3) 0.030(2) -0.011(2) -0.011(2) 0.015(2)
C00T 0.029(2) 0.030(2) 0.043(3) -0.017(2) -0.004(2) 0.0071(19)
C00U 0.038(3) 0.032(2) 0.028(2) -0.0112(19) -0.015(2) 0.015(2)
C00V 0.037(2) 0.024(2) 0.031(2) -0.0141(18) -0.015(2) 0.0134(19)
C00W 0.036(3) 0.037(3) 0.040(3) -0.015(2) -0.013(2) 0.014(2)
C00X 0.047(3) 0.026(2) 0.035(3) -0.014(2) -0.024(2) 0.012(2)
C00Y 0.042(3) 0.026(2) 0.070(4) 0.003(3) -0.026(3) -0.005(2)
C00Z 0.044(3) 0.031(2) 0.037(3) 0.001(2) -0.014(2) -0.001(2)
C010 0.041(3) 0.031(3) 0.051(3) -0.008(2) -0.005(2) -0.001(2)
C011 0.033(2) 0.034(2) 0.026(2) -0.0128(19) -0.0047(19) -0.0005(19)
C012 0.043(3) 0.026(2) 0.043(3) -0.008(2) -0.016(2) 0.011(2)
O013 0.115(5) 0.038(3) 0.152(6) 0.037(3) -0.006(4) -0.003(3)
C014 0.032(3) 0.042(3) 0.050(3) -0.021(3) -0.013(2) 0.008(2)
C015 0.036(3) 0.043(3) 0.041(3) 0.001(2) -0.012(2) -0.003(2)
C016 0.062(4) 0.032(3) 0.041(3) -0.007(2) -0.030(3) 0.006(2)
C018 0.043(3) 0.047(3) 0.069(4) -0.014(3) -0.004(3) -0.001(3)
C019 0.032(2) 0.034(3) 0.042(3) -0.019(2) -0.014(2) 0.008(2)
C01A 0.025(2) 0.038(3) 0.049(3) -0.022(2) -0.009(2) 0.006(2)
C01B 0.071(4) 0.029(3) 0.033(3) -0.012(2) -0.019(3) 0.023(3)
C01D 0.045(3) 0.049(3) 0.048(3) 0.000(3) -0.016(3) 0.001(3)
C01E 0.048(3) 0.021(3) 0.108(6) 0.007(3) -0.019(4) -0.001(2)
C01G 0.086(5) 0.022(2) 0.032(3) -0.013(2) -0.021(3) 0.015(3)
C01H 0.079(4) 0.034(3) 0.035(3) -0.012(2) -0.020(3) 0.008(3)
C01I 0.058(4) 0.040(3) 0.084(5) 0.020(4) -0.034(4) -0.011(3)
C01J 0.039(3) 0.031(3) 0.092(5) -0.014(3) -0.008(3) 0.009(2)
C01L 0.055(4) 0.060(4) 0.032(3) -0.015(2) 0.007(3) -0.016(3)
C01M 0.110(6) 0.026(3) 0.049(4) -0.010(3) -0.042(4) -0.002(3)
C01N 0.052(4) 0.070(4) 0.054(4) -0.039(3) -0.031(3) 0.033(3)
C01Q 0.070(5) 0.062(4) 0.053(4) 0.002(3) 0.005(3) -0.007(3)
C01R 0.080(5) 0.059(4) 0.060(4) -0.045(3) -0.042(4) 0.046(4)
C01T 0.066(5) 0.064(4) 0.064(4) -0.002(3) 0.000(4) -0.009(4)

loop_
_atom_type_symbol
_atom_type_description
_atom_type_scat_dispersion_real
_atom_type_scat_dispersion_imag
_atom_type_scat_source
C C 0.0033 0.0016 'International Tables Vol C Tables 4.2.6.8 and 6.1.1.4'
H H 0.0000 0.0000 'International Tables Vol C Tables 4.2.6.8 and 6.1.1.4'
Cu Cu 0.3201 1.2651 'International Tables Vol C Tables 4.2.6.8 and 6.1.1.4'
N N 0.0061 0.0033 'International Tables Vol C Tables 4.2.6.8 and 6.1.1.4'
O O 0.0106 0.0060 'International Tables Vol C Tables 4.2.6.8 and 6.1.1.4'

loop_
_geom_angle_atom_site_label_1
_geom_angle_atom_site_label_2
_geom_angle_atom_site_label_3
_geom_angle
_geom_angle_site_symmetry_1
_geom_angle_site_symmetry_3
_geom_angle_publ_flag
N003 Cu01 N002 89.69(18) . . ?
N004 Cu01 N002 90.28(19) . . ?
N004 Cu01 N003 175.76(15) . . ?
N004 Cu01 N005 90.12(18) . . ?
N005 Cu01 N002 175.86(15) . . ?
N005 Cu01 N003 90.22(18) . . ?
C00F N002 Cu01 126.6(4) . . ?
C00T N002 Cu01 126.9(3) . . ?
C00T N002 C00F 105.9(4) . . ?
C00K N003 Cu01 127.2(3) . . ?
C00K N003 C00N 106.2(4) . . ?
C00N N003 Cu01 126.1(4) . . ?
C00I N004 Cu01 126.8(3) . . ?
C00I N004 C00V 105.4(4) . . ?
C00V N004 Cu01 127.2(4) . . ?
C00B N005 Cu01 127.4(4) . . ?
C00U N005 Cu01 127.0(3) . . ?
C00U N005 C00B 105.2(4) . . ?
C01M O00A H00A 109.5 . . ?
N005 C00B C00H 125.0(5) . . ?
N005 C00B C00M 110.2(5) . . ?
C00H C00B C00M 124.8(4) . . ?
C00K C00C C00Q 117.8(5) . . ?
C00T C00C C00K 122.2(6) . . ?
C00T C00C C00Q 120.0(4) . . ?
C00S C00D H00D 126.2 . . ?
C00S C00D C00V 107.7(4) . . ?
C00V C00D H00D 126.2 . . ?
C00J C00E H00E 126.4 . . ?
C00J C00E C00N 107.1(4) . . ?
C00N C00E H00E 126.4 . . ?
N002 C00F C00R 125.1(5) . . ?
N002 C00F C019 109.9(5) . . ?
C00R C00F C019 125.1(4) . . ?
C00W C00G C00O 120.4(5) . . ?
C015 C00G C00O 121.2(5) . . ?
C015 C00G C00W 118.4(6) . . ?
C00B C00H C00N 123.3(4) . . ?
C00B C00H C011 117.6(5) . . ?
C00N C00H C011 119.1(5) . . ?
N004 C00I C00O 126.2(5) . . ?
N004 C00I C00S 110.6(4) . . ?
C00O C00I C00S 123.2(6) . . ?
C00E C00J H00J 126.8 . . ?
C00E C00J C00K 106.5(5) . . ?
C00K C00J H00J 126.8 . . ?
N003 C00K C00C 125.8(5) . . ?
N003 C00K C00J 110.5(4) . . ?
C00C C00K C00J 123.6(6) . . ?
C00M C00L H00L 127.2 . . ?
C00M C00L C00U 105.7(5) . . ?
C00U C00L H00L 127.2 . . ?
C00B C00M H00M 125.9 . . ?
C00L C00M C00B 108.1(4) . . ?
C00L C00M H00M 125.9 . . ?
N003 C00N C00E 109.6(5) . . ?
N003 C00N C00H 125.9(5) . . ?
C00H C00N C00E 124.3(4) . . ?
C00I C00O C00G 120.1(5) . . ?
C00I C00O C00U 122.6(6) . . ?
C00U C00O C00G 117.3(5) . . ?
C00Q C00P H00P 119.3 . . ?
C00Z C00P H00P 119.3 . . ?
C00Z C00P C00Q 121.4(5) . . ?
C00P C00Q C00C 121.7(4) . . ?
C01J C00Q C00C 121.3(6) . . ?
C01J C00Q C00P 116.9(6) . . ?
C00F C00R C00V 124.0(4) . . ?
C00F C00R C00X 118.7(5) . . ?
C00V C00R C00X 117.3(5) . . ?
C00D C00S C00I 105.9(5) . . ?
C00D C00S H00S 127.1 . . ?
C00I C00S H00S 127.1 . . ?
N002 C00T C00C 126.2(5) . . ?
N002 C00T C01A 109.8(5) . . ?
C00C C00T C01A 123.9(6) . . ?
N005 C00U C00L 110.6(4) . . ?
N005 C00U C00O 124.9(5) . . ?
C00O C00U C00L 124.3(6) . . ?
N004 C00V C00D 110.2(5) . . ?
N004 C00V C00R 124.4(5) . . ?
C00R C00V C00D 125.2(4) . . ?
C00G C00W H00W 119.8 . . ?
C014 C00W C00G 120.5(5) . . ?
C014 C00W H00W 119.8 . . ?
C012 C00X C00R 119.9(4) . . ?
C012 C00X C01B 118.8(4) . . ?
C01B C00X C00R 121.3(5) . . ?
C00Z C00Y C01I 120.4(7) . . ?
C01E C00Y C00Z 120.2(7) . . ?
C01E C00Y C01I 119.4(6) . . ?
C00P C00Z C00Y 120.4(6) . . ?
C00P C00Z H00Z 119.8 . . ?
C00Y C00Z H00Z 119.8 . . ?
C014 C010 C018 120.3(5) . . ?
C014 C010 C01D 118.4(6) . . ?
C01D C010 C018 121.3(6) . . ?
C01N C011 C00H 123.3(5) . . ?
C01N C011 C01Q 110.9(5) . . ?
C01Q C011 C00H 121.2(5) . . ?
C00X C012 H012 119.9 . . ?
C016 C012 C00X 120.1(5) . . ?
C016 C012 H012 119.9 . . ?
C00W C014 C010 121.6(5) . . ?
C00W C014 H014 119.2 . . ?
C010 C014 H014 119.2 . . ?
C00G C015 H015 119.6 . . ?
C01D C015 C00G 120.8(5) . . ?
C01D C015 H015 119.6 . . ?
C012 C016 H016 119.6 . . ?
C01H C016 C012 120.8(5) . . ?
C01H C016 H016 119.6 . . ?
O006 C018 C010 117.2(5) . . ?
O009 C018 O006 124.4(8) . . ?
O009 C018 C010 118.4(7) . . ?
C00F C019 H019 126.3 . . ?
C01A C019 C00F 107.4(4) . . ?
C01A C019 H019 126.3 . . ?
C00T C01A H01A 126.6 . . ?
C019 C01A C00T 106.9(6) . . ?
C019 C01A H01A 126.6 . . ?
C00X C01B H01B 120.0 . . ?
C01G C01B C00X 120.0(5) . . ?
C01G C01B H01B 120.0 . . ?
C010 C01D H01D 119.9 . . ?
C015 C01D C010 120.3(6) . . ?
C015 C01D H01D 119.9 . . ?
C00Y C01E H01E 120.0 . . ?
C00Y C01E C01J 119.9(5) . . ?
C01J C01E H01E 120.0 . . ?
C01B C01G H01G 119.7 . . ?
C01H C01G C01B 120.5(5) . . ?
C01H C01G H01G 119.7 . . ?
C016 C01H C01M 118.9(5) . . ?
C01G C01H C016 119.6(5) . . ?
C01G C01H C01M 121.5(5) . . ?
O008 C01I C00Y 116.9(6) . . ?
O008 C01I O013 126.4(9) . . ?
O013 C01I C00Y 116.7(9) . . ?
C00Q C01J C01E 121.0(6) . . ?
C00Q C01J H01J 119.5 . . ?
C01E C01J H01J 119.5 . . ?
C01R C01L C01S 121.0(6) . . ?
C01R C01L C01T 115.1(6) . . ?
C01T C01L C01S 119.1(6) . . ?
O007 C01M O00A 123.9(5) . . ?
O007 C01M C01H 121.5(6) . . ?
O00A C01M C01H 114.6(6) . . ?
C011 C01N H01N 117.9 . . ?
C011 C01N C01R 124.2(6) . . ?
C01R C01N H01N 117.9 . . ?
C011 C01Q H01Q 120.0 . . ?
C01T C01Q C011 120.0(7) . . ?
C01T C01Q H01Q 120.0 . . ?
C01L C01R C01N 122.0(7) . . ?
C01L C01R H01R 119.0 . . ?
C01N C01R H01R 119.0 . . ?
O01C C01S C01L 116.1(7) . . ?
O01F C01S O01C 123.9(8) . . ?
O01F C01S C01L 119.5(7) . . ?
C01L C01T C01Q 120.9(7) . . ?
C01L C01T H01T 119.6 . . ?
C01Q C01T H01T 119.6 . . ?

loop_
_geom_bond_atom_site_label_1
_geom_bond_atom_site_label_2
_geom_bond_distance
_geom_bond_site_symmetry_2
_geom_bond_publ_flag
Cu01 N002 1.999(4) . ?
Cu01 N003 1.998(5) . ?
Cu01 N004 1.981(5) . ?
Cu01 N005 1.989(4) . ?
N002 C00F 1.374(6) . ?
N002 C00T 1.367(8) . ?
N003 C00K 1.365(8) . ?
N003 C00N 1.371(5) . ?
N004 C00I 1.367(8) . ?
N004 C00V 1.379(5) . ?
N005 C00B 1.379(6) . ?
N005 C00U 1.373(8) . ?
O006 C018 1.280(9) . ?
O007 C01M 1.225(8) . ?
O008 C01I 1.230(10) . ?
O009 C018 1.235(8) . ?
O00A H00A 0.8200 . ?
O00A C01M 1.285(8) . ?
C00B C00H 1.392(8) . ?
C00B C00M 1.425(8) . ?
C00C C00K 1.416(7) . ?
C00C C00Q 1.480(9) . ?
C00C C00T 1.394(8) . ?
C00D H00D 0.9300 . ?
C00D C00S 1.351(8) . ?
C00D C00V 1.435(8) . ?
C00E H00E 0.9300 . ?
C00E C00J 1.355(7) . ?
C00E C00N 1.441(8) . ?
C00F C00R 1.399(9) . ?
C00F C019 1.441(8) . ?
C00G C00O 1.493(9) . ?
C00G C00W 1.397(8) . ?
C00G C015 1.387(7) . ?
C00H C00N 1.403(8) . ?
C00H C011 1.498(6) . ?
C00I C00O 1.391(7) . ?
C00I C00S 1.456(7) . ?
C00J H00J 0.9300 . ?
C00J C00K 1.434(7) . ?
C00L H00L 0.9300 . ?
C00L C00M 1.350(8) . ?
C00L C00U 1.449(7) . ?
C00M H00M 0.9300 . ?
C00O C00U 1.408(7) . ?
C00P H00P 0.9300 . ?
C00P C00Q 1.406(8) . ?
C00P C00Z 1.382(8) . ?
C00Q C01J 1.388(8) . ?
C00R C00V 1.399(8) . ?
C00R C00X 1.500(6) . ?
C00S H00S 0.9300 . ?
C00T C01A 1.453(7) . ?
C00W H00W 0.9300 . ?
C00W C014 1.365(10) . ?
C00X C012 1.399(7) . ?
C00X C01B 1.407(7) . ?
C00Y C00Z 1.385(7) . ?
C00Y C01E 1.346(11) . ?
C00Y C01I 1.522(12) . ?
C00Z H00Z 0.9300 . ?
C010 C014 1.383(8) . ?
C010 C018 1.510(10) . ?
C010 C01D 1.393(8) . ?
C011 C01N 1.297(8) . ?
C011 C01Q 1.442(9) . ?
C012 H012 0.9300 . ?
C012 C016 1.389(7) . ?
O013 C01I 1.247(9) . ?
C014 H014 0.9300 . ?
C015 H015 0.9300 . ?
C015 C01D 1.384(9) . ?
C016 H016 0.9300 . ?
C016 C01H 1.385(8) . ?
C019 H019 0.9300 . ?
C019 C01A 1.335(9) . ?
C01A H01A 0.9300 . ?
C01B H01B 0.9300 . ?
C01B C01G 1.394(6) . ?
O01C C01S 1.289(10) . ?
C01D H01D 0.9300 . ?
C01E H01E 0.9300 . ?
C01E C01J 1.429(12) . ?
O01F C01S 1.217(10) . ?
C01G H01G 0.9300 . ?
C01G C01H 1.381(8) . ?
C01H C01M 1.495(7) . ?
C01J H01J 0.9300 . ?
C01L C01R 1.293(10) . ?
C01L C01S 1.534(10) . ?
C01L C01T 1.348(10) . ?
C01N H01N 0.9300 . ?
C01N C01R 1.367(7) . ?
C01Q H01Q 0.9300 . ?
C01Q C01T 1.369(10) . ?
C01R H01R 0.9300 . ?
C01T H01T 0.9300 . ?

loop_
_geom_torsion_atom_site_label_1
_geom_torsion_atom_site_label_2
_geom_torsion_atom_site_label_3
_geom_torsion_atom_site_label_4
_geom_torsion
_geom_torsion_site_symmetry_1
_geom_torsion_site_symmetry_2
_geom_torsion_site_symmetry_3
_geom_torsion_site_symmetry_4
_geom_torsion_publ_flag
Cu01 N002 C00F C00R -13.9(7) . . . . ?
Cu01 N002 C00F C019 167.3(3) . . . . ?
Cu01 N002 C00T C00C 15.4(7) . . . . ?
Cu01 N002 C00T C01A -167.5(3) . . . . ?
Cu01 N003 C00K C00C 12.1(7) . . . . ?
Cu01 N003 C00K C00J -170.3(3) . . . . ?
Cu01 N003 C00N C00E 169.6(3) . . . . ?
Cu01 N003 C00N C00H -15.3(7) . . . . ?
Cu01 N004 C00I C00O 14.6(7) . . . . ?
Cu01 N004 C00I C00S -167.3(3) . . . . ?
Cu01 N004 C00V C00D 167.2(3) . . . . ?
Cu01 N004 C00V C00R -17.4(6) . . . . ?
Cu01 N005 C00B C00H -12.6(7) . . . . ?
Cu01 N005 C00B C00M 169.6(3) . . . . ?
Cu01 N005 C00U C00L -168.3(3) . . . . ?
Cu01 N005 C00U C00O 16.2(7) . . . . ?
N002 C00F C00R C00V 8.4(7) . . . . ?
N002 C00F C00R C00X -173.1(4) . . . . ?
N002 C00F C019 C01A 3.1(6) . . . . ?
N002 C00T C01A C019 -2.6(6) . . . . ?
N004 C00I C00O C00G 169.4(4) . . . . ?
N004 C00I C00O C00U -10.5(7) . . . . ?
N004 C00I C00S C00D -2.6(5) . . . . ?
N005 C00B C00H C00N 9.0(8) . . . . ?
N005 C00B C00H C011 -170.2(4) . . . . ?
N005 C00B C00M C00L 0.3(6) . . . . ?
C00B N005 C00U C00L 4.1(5) . . . . ?
C00B N005 C00U C00O -171.4(5) . . . . ?
C00B C00H C00N N003 5.7(8) . . . . ?
C00B C00H C00N C00E -180.0(5) . . . . ?
C00B C00H C011 C01N -99.6(8) . . . . ?
C00B C00H C011 C01Q 54.1(7) . . . . ?
C00C C00Q C01J C01E -175.3(5) . . . . ?
C00C C00T C01A C019 174.6(5) . . . . ?
C00E C00J C00K N003 -0.6(6) . . . . ?
C00E C00J C00K C00C 177.1(4) . . . . ?
C00F N002 C00T C00C -172.7(5) . . . . ?
C00F N002 C00T C01A 4.4(5) . . . . ?
C00F C00R C00V N004 8.0(7) . . . . ?
C00F C00R C00V C00D -177.3(4) . . . . ?
C00F C00R C00X C012 -120.7(6) . . . . ?
C00F C00R C00X C01B 58.4(8) . . . . ?
C00F C019 C01A C00T -0.3(6) . . . . ?
C00G C00O C00U N005 174.4(4) . . . . ?
C00G C00O C00U C00L -0.5(7) . . . . ?
C00G C00W C014 C010 3.1(8) . . . . ?
C00G C015 C01D C010 2.8(9) . . . . ?
C00H C00B C00M C00L -177.5(5) . . . . ?
C00H C011 C01N C01R 178.4(8) . . . . ?
C00H C011 C01Q C01T -176.6(7) . . . . ?
C00I N004 C00V C00D -4.3(5) . . . . ?
C00I N004 C00V C00R 171.0(4) . . . . ?
C00I C00O C00U N005 -5.7(7) . . . . ?
C00I C00O C00U C00L 179.4(5) . . . . ?
C00J C00E C00N N003 2.7(5) . . . . ?
C00J C00E C00N C00H -172.5(4) . . . . ?
C00K N003 C00N C00E -3.0(5) . . . . ?
C00K N003 C00N C00H 172.1(4) . . . . ?
C00K C00C C00Q C00P -59.7(6) . . . . ?
C00K C00C C00Q C01J 117.9(5) . . . . ?
C00K C00C C00T N002 -6.4(8) . . . . ?
C00K C00C C00T C01A 176.8(5) . . . . ?
C00M C00B C00H C00N -173.5(5) . . . . ?
C00M C00B C00H C011 7.2(7) . . . . ?
C00M C00L C00U N005 -4.0(6) . . . . ?
C00M C00L C00U C00O 171.5(5) . . . . ?
C00N N003 C00K C00C -175.4(4) . . . . ?
C00N N003 C00K C00J 2.2(5) . . . . ?
C00N C00E C00J C00K -1.2(5) . . . . ?
C00N C00H C011 C01N 81.0(8) . . . . ?
C00N C00H C011 C01Q -125.2(6) . . . . ?
C00O C00G C00W C014 174.2(5) . . . . ?
C00O C00G C015 C01D -177.2(5) . . . . ?
C00O C00I C00S C00D 175.5(4) . . . . ?
C00P C00Q C01J C01E 2.3(8) . . . . ?
C00Q C00C C00K N003 173.7(4) . . . . ?
C00Q C00C C00K C00J -3.7(7) . . . . ?
C00Q C00C C00T N002 171.9(4) . . . . ?
C00Q C00C C00T C01A -4.9(7) . . . . ?
C00Q C00P C00Z C00Y -1.2(7) . . . . ?
C00R C00F C019 C01A -175.7(5) . . . . ?
C00R C00X C012 C016 179.2(6) . . . . ?
C00R C00X C01B C01G -177.8(7) . . . . ?
C00S C00D C00V N004 2.8(5) . . . . ?
C00S C00D C00V C00R -172.5(4) . . . . ?
C00S C00I C00O C00G -8.4(7) . . . . ?
C00S C00I C00O C00U 171.7(4) . . . . ?
C00T N002 C00F C00R 174.2(4) . . . . ?
C00T N002 C00F C019 -4.6(5) . . . . ?
C00T C00C C00K N003 -8.0(8) . . . . ?
C00T C00C C00K C00J 174.7(5) . . . . ?
C00T C00C C00Q C00P 122.0(5) . . . . ?
C00T C00C C00Q C01J -60.5(7) . . . . ?
C00U N005 C00B C00H 175.0(5) . . . . ?
C00U N005 C00B C00M -2.7(5) . . . . ?
C00U C00L C00M C00B 2.2(6) . . . . ?
C00V N004 C00I C00O -173.8(4) . . . . ?
C00V N004 C00I C00S 4.2(5) . . . . ?
C00V C00D C00S C00I -0.2(5) . . . . ?
C00V C00R C00X C012 58.0(7) . . . . ?
C00V C00R C00X C01B -123.0(7) . . . . ?
C00W C00G C00O C00I 121.1(5) . . . . ?
C00W C00G C00O C00U -59.0(6) . . . . ?
C00W C00G C015 C01D -0.2(8) . . . . ?
C00X C00R C00V N004 -170.6(4) . . . . ?
C00X C00R C00V C00D 4.1(7) . . . . ?
C00X C012 C016 C01H -0.7(11) . . . . ?
C00X C01B C01G C01H -2.0(12) . . . . ?
C00Y C01E C01J C00Q -0.5(9) . . . . ?
C00Z C00P C00Q C00C 176.1(4) . . . . ?
C00Z C00P C00Q C01J -1.5(7) . . . . ?
C00Z C00Y C01E C01J -2.3(9) . . . . ?
C00Z C00Y C01I O008 -2.8(8) . . . . ?
C00Z C00Y C01I O013 175.8(6) . . . . ?
C011 C00H C00N N003 -175.1(4) . . . . ?
C011 C00H C00N C00E -0.7(7) . . . . ?
C011 C01N C01R C01L -3.2(16) . . . . ?
C011 C01Q C01T C01L -0.7(12) . . . . ?
C012 C00X C01B C01G 1.3(10) . . . . ?
C012 C016 C01H C01G 0.0(12) . . . . ?
C012 C016 C01H C01M -177.3(8) . . . . ?
C014 C010 C018 O006 -155.5(6) . . . . ?
C014 C010 C018 O009 24.7(9) . . . . ?
C014 C010 C01D C015 -2.5(9) . . . . ?
C015 C00G C00O C00I -62.0(7) . . . . ?
C015 C00G C00O C00U 117.9(5) . . . . ?
C015 C00G C00W C014 -2.7(7) . . . . ?
C016 C01H C01M O007 -19.2(13) . . . . ?
C016 C01H C01M O00A 158.7(8) . . . . ?
C018 C010 C014 C00W 179.1(5) . . . . ?
C018 C010 C01D C015 177.9(6) . . . . ?
C019 C00F C00R C00V -173.0(5) . . . . ?
C019 C00F C00R C00X 5.5(7) . . . . ?
C01B C00X C012 C016 0.1(10) . . . . ?
C01B C01G C01H C016 1.4(12) . . . . ?
C01B C01G C01H C01M 178.6(8) . . . . ?
C01D C010 C014 C00W -0.5(8) . . . . ?
C01D C010 C018 O006 24.1(9) . . . . ?
C01D C010 C018 O009 -155.7(7) . . . . ?
C01E C00Y C00Z C00P 3.1(8) . . . . ?
C01E C00Y C01I O008 176.0(6) . . . . ?
C01E C00Y C01I O013 -5.4(9) . . . . ?
C01G C01H C01M O007 163.6(9) . . . . ?
C01G C01H C01M O00A -18.5(13) . . . . ?
C01I C00Y C00Z C00P -178.1(5) . . . . ?
C01I C00Y C01E C01J 178.9(5) . . . . ?
C01N C011 C01Q C01T -20.0(10) . . . . ?
C01Q C011 C01N C01R 22.3(12) . . . . ?
C01R C01L C01S O01C -41.8(11) . . . . ?
C01R C01L C01S O01F 130.3(10) . . . . ?
C01R C01L C01T C01Q 20.5(12) . . . . ?
C01S C01L C01R C01N -174.9(8) . . . . ?
C01S C01L C01T C01Q 176.4(7) . . . . ?
C01T C01L C01R C01N -19.5(14) . . . . ?
C01T C01L C01S O01C 163.8(8) . . . . ?
C01T C01L C01S O01F -24.1(12) . . . . ?

loop_
_smtbx_masks_void_nr
_smtbx_masks_void_average_x
_smtbx_masks_void_average_y
_smtbx_masks_void_average_z
_smtbx_masks_void_volume
_smtbx_masks_void_count_electrons
_smtbx_masks_void_content
1 -0.764 -0.359 -0.859 1249.3 205.0 '5 C3H7NO'
